data_7001304
loop_
_publ_author_name
'Tang, Rowena Pui-Ling'
'Wong, Keith Man-Chung'
'Zhu, Nianyong'
'Yam, Vivian Wing-Wah'

_publ_section_title
;
 Luminescence, electrochemistry and host--guest properties of dinuclear
 platinum(II) terpyridyl complexes of sulfur-containing bridging ligands
;
_journal_coden_ASTM DTARAF
_journal_issue 20
_journal_name_full 'Dalton Transactions'
_journal_page_first 3911
_journal_page_last 3922
_journal_paper_doi 10.1039/b821264c
_journal_year 2009
_chemical_formula_moiety 'C42 H34 F12 N12 P2 Pt2 S2'
_chemical_formula_sum 'C42 H34 F12 N12 P2 Pt2 S2'
_chemical_formula_weight 1451.04
_space_group_IT_number 14
_symmetry_cell_setting monoclinic
_symmetry_Int_Tables_number 14
_symmetry_space_group_name_Hall '-P 2ybc'
_symmetry_space_group_name_H-M 'P 1 21/c 1'
_audit_creation_date 'Sat Feb 1 02:32:45 2009'
_audit_creation_method 'from TEXRAY.INF file'
_cell_angle_alpha 90
_cell_angle_beta 108.09(1)
_cell_angle_gamma 90
_cell_formula_units_Z 4
_cell_length_a 13.784(3)
_cell_length_b 22.003(2)
_cell_length_c 17.103(2)
_cell_measurement_reflns_used 24
_cell_measurement_temperature 301.2
_cell_measurement_theta_max 38.1
_cell_measurement_theta_min 30.4
_cell_volume 4930.8(13)
_computing_cell_refinement 'MSC/AFC Diffractometer Control'
_computing_data_collection 'MSC/AFC Diffractometer Control'
_computing_data_reduction teXsan
_computing_publication_material teXsan
_computing_structure_refinement teXsan
_computing_structure_solution 'DIRDIF92 (PATTY)'
_diffrn_ambient_temperature 301.2
_diffrn_measured_fraction_theta_full 0.998
_diffrn_measured_fraction_theta_max 0.998
_diffrn_measurement_device AFC7R
_diffrn_measurement_method 'omega scans with profile analysis'
_diffrn_orient_matrix_UB_11 -0.02071
_diffrn_orient_matrix_UB_12 0.00749
_diffrn_orient_matrix_UB_13 -0.06063
_diffrn_orient_matrix_UB_21 0.00353
_diffrn_orient_matrix_UB_22 0.04483
_diffrn_orient_matrix_UB_23 0.01013
_diffrn_orient_matrix_UB_31 0.07338
_diffrn_orient_matrix_UB_32 -0.00005
_diffrn_orient_matrix_UB_33 0.00227
_diffrn_radiation_monochromator graphite
_diffrn_radiation_source 'X-ray tube'
_diffrn_radiation_type MoKalpha
_diffrn_radiation_wavelength 0.7107
_diffrn_reflns_av_R_equivalents 0.0329
_diffrn_reflns_limit_h_max 16
_diffrn_reflns_limit_h_min 0
_diffrn_reflns_limit_k_max 26
_diffrn_reflns_limit_k_min 0
_diffrn_reflns_limit_l_max 19
_diffrn_reflns_limit_l_min -20
_diffrn_reflns_number 9320
_diffrn_reflns_theta_full 25.01
_diffrn_reflns_theta_max 25.01
_diffrn_standards_decay_% -3.37
_diffrn_standards_interval_count 300
_diffrn_standards_number 3
_exptl_absorpt_coefficient_mu 5.887
_exptl_absorpt_correction_T_max 1.000
_exptl_absorpt_correction_T_min 0.846
_exptl_absorpt_correction_type empirical
_exptl_absorpt_process_details psi-scan
_exptl_crystal_colour red
_exptl_crystal_density_diffrn 1.955
_exptl_crystal_description prism
_exptl_crystal_F_000 2784.00
_exptl_crystal_size_max 0.300
_exptl_crystal_size_mid 0.100
_exptl_crystal_size_min 0.070
_refine_diff_density_max 1.33
_refine_diff_density_min -1.31
_refine_diff_density_rms 0.170
_refine_ls_extinction_method none
_refine_ls_goodness_of_fit_obs 1.594
_refine_ls_hydrogen_treatment noref
_refine_ls_matrix_type full
_refine_ls_number_parameters 639
_refine_ls_number_reflns 6013
_refine_ls_number_restraints 0
_refine_ls_R_factor_obs 0.0342
_refine_ls_shift/esd_max 0.1028
_refine_ls_structure_factor_coef F
_refine_ls_weighting_scheme sigma
_refine_ls_wR_factor_obs 0.0419
_reflns_number_observed 6013
_reflns_number_total 8927
_reflns_observed_criterion 3.00
_cod_data_source_file B821264C.txt
_cod_data_source_block afc940_Yam-Pt2imnt_Rowena_
_cod_depositor_comments
;
The following automatic conversions were performed:

'_atom_site_thermal_displace_type' tag value 'Uij' was replaced with
'Uani' value 111 times.

Automatic conversion script
Id: cif_fix_values 1646 2011-03-28 12:23:43Z adriana 

'_atom_site_calc_flag' tag was changed to '_atom_site_occupancy'
after examining the values of the tag.

Robertas Stankevi\<c,
2015-03-27
;
_cod_original_cell_volume 4930(1)
_cod_original_sg_symbol_H-M 'P 21/c '
_cod_original_formula_sum 'C42 H34 F12 N12 P2 Pt2 S2 '
_cod_database_code 7001304

loop_
_symmetry_equiv_pos_as_xyz
' +x, +y, +z'
' -x,1/2+y,1/2-z'
' -x, -y, -z'
' +x,1/2-y,1/2+z'

loop_
_atom_site_aniso_label
_atom_site_aniso_U_11
_atom_site_aniso_U_22
_atom_site_aniso_U_33
_atom_site_aniso_U_12
_atom_site_aniso_U_13
_atom_site_aniso_U_23
Pt(1) 0.0341(2) 0.0406(2) 0.0359(2) -0.0006(1) 0.0084(1) -0.0035(1)
Pt(2) 0.0356(2) 0.0352(2) 0.0375(2) 0.0018(1) 0.0101(1) -0.0021(1)
S(1) 0.045(1) 0.037(1) 0.048(1) 0.0016(9) 0.007(1) 0.0008(9)
S(2) 0.044(1) 0.043(1) 0.043(1) 0.0045(10) 0.0048(9) -0.0082(9)
P(1) 0.080(2) 0.062(2) 0.087(2) 0.002(2) 0.026(2) 0.025(2)
P(2) 0.098(3) 0.109(3) 0.041(2) -0.003(2) 0.012(2) 0.001(2)
F(1) 0.091(5) 0.095(5) 0.099(5) 0.013(4) 0.022(4) 0.037(4)
F(2) 0.150(7) 0.064(4) 0.122(6) 0.009(4) 0.051(5) 0.019(4)
F(3) 0.085(5) 0.122(6) 0.139(7) 0.003(4) 0.040(5) 0.052(5)
F(4) 0.136(6) 0.111(6) 0.095(5) -0.025(5) 0.006(5) 0.054(5)
F(5) 0.191(8) 0.066(4) 0.123(6) -0.014(5) 0.063(6) 0.007(4)
F(6) 0.107(6) 0.141(7) 0.146(7) -0.011(5) 0.070(6) 0.011(6)
N(1) 0.036(4) 0.055(5) 0.039(4) 0.002(3) 0.008(3) 0.000(3)
N(2) 0.036(4) 0.043(4) 0.047(4) 0.001(3) 0.008(3) -0.007(3)
N(3) 0.039(4) 0.039(4) 0.046(4) 0.000(3) 0.015(3) -0.001(3)
N(4) 0.047(4) 0.039(4) 0.049(4) 0.002(3) 0.016(3) -0.002(3)
N(5) 0.030(4) 0.047(4) 0.048(4) 0.005(3) 0.011(3) 0.003(3)
N(6) 0.041(4) 0.041(4) 0.042(4) 0.004(3) 0.014(3) -0.004(3)
N(7) 0.070(6) 0.061(6) 0.092(7) 0.020(5) 0.023(5) -0.006(5)
N(8) 0.067(6) 0.093(7) 0.099(8) -0.005(5) 0.003(6) -0.052(6)
N(9) 0.089(9) 0.17(1) 0.100(9) 0.005(9) 0.017(7) -0.055(9)
N(10) 0.17(1) 0.110(9) 0.095(9) 0.000(9) 0.066(9) -0.005(7)
N(11) 0.14(1) 0.13(1) 0.13(1) 0.026(10) 0.030(10) 0.011(9)
N(12) 0.21(2) 0.17(2) 0.15(2) 0.07(1) 0.05(1) 0.05(1)
C(1) 0.037(4) 0.030(4) 0.040(4) -0.003(3) 0.011(4) -0.010(3)
C(2) 0.046(5) 0.046(5) 0.051(5) 0.004(4) 0.015(4) -0.002(4)
C(3) 0.069(7) 0.046(6) 0.062(6) -0.005(5) 0.020(5) -0.008(5)
C(4) 0.062(6) 0.051(6) 0.062(6) 0.001(5) 0.007(5) -0.026(5)
C(5) 0.040(5) 0.076(7) 0.051(6) 0.004(5) 0.005(4) 0.008(5)
C(6) 0.054(6) 0.12(1) 0.039(6) 0.014(6) 0.004(5) 0.020(6)
C(7) 0.061(7) 0.13(1) 0.036(6) 0.007(7) 0.003(5) -0.008(7)
C(8) 0.050(6) 0.107(9) 0.048(6) -0.006(6) 0.013(5) -0.026(6)
C(9) 0.036(5) 0.069(7) 0.050(5) 0.000(4) 0.007(4) -0.021(5)
C(10) 0.033(5) 0.065(6) 0.054(6) -0.001(4) 0.011(4) -0.017(5)
C(11) 0.055(6) 0.063(7) 0.064(6) -0.003(5) 0.018(5) -0.029(5)
C(12) 0.067(7) 0.050(6) 0.104(9) -0.016(5) 0.039(7) -0.024(6)
C(13) 0.049(6) 0.041(5) 0.088(8) -0.005(4) 0.027(5) -0.008(5)
C(14) 0.038(5) 0.044(5) 0.062(6) 0.007(4) 0.019(4) -0.005(4)
C(15) 0.036(5) 0.041(5) 0.061(6) 0.006(4) 0.020(4) -0.001(4)
C(16) 0.049(5) 0.048(5) 0.065(6) -0.002(4) 0.022(5) 0.013(5)
C(17) 0.062(6) 0.065(7) 0.060(6) 0.007(5) 0.025(5) 0.015(5)
C(18) 0.062(6) 0.063(6) 0.044(5) 0.005(5) 0.019(5) -0.001(5)
C(19) 0.050(5) 0.050(5) 0.040(5) -0.009(4) 0.010(4) -0.010(4)
C(20) 0.051(6) 0.048(6) 0.063(6) 0.004(4) 0.026(5) 0.005(5)
C(21) 0.076(7) 0.043(5) 0.081(8) 0.008(5) 0.030(6) 0.016(5)
C(22) 0.082(8) 0.065(7) 0.068(7) 0.014(6) 0.030(6) 0.029(6)
C(23) 0.053(6) 0.088(8) 0.035(5) 0.012(5) 0.017(4) 0.020(5)
C(24) 0.039(5) 0.050(5) 0.055(6) 0.011(4) 0.014(4) 0.005(4)
C(25) 0.035(4) 0.056(5) 0.041(5) 0.006(4) 0.006(4) -0.002(4)
C(26) 0.054(6) 0.081(7) 0.040(5) 0.002(5) 0.013(4) -0.009(5)
C(27) 0.056(6) 0.076(8) 0.059(7) -0.008(5) 0.009(5) -0.028(6)
C(28) 0.049(6) 0.051(6) 0.072(7) -0.007(4) 0.011(5) -0.027(5)
C(29) 0.026(4) 0.047(5) 0.053(5) 0.002(4) 0.007(4) -0.008(4)
C(30) 0.042(5) 0.042(5) 0.049(5) 0.005(4) 0.017(4) 0.001(4)
C(31) 0.057(6) 0.036(5) 0.079(7) -0.003(4) 0.024(5) 0.002(5)
C(32) 0.070(7) 0.058(7) 0.085(8) 0.005(5) 0.028(6) 0.022(6)
C(33) 0.068(7) 0.066(7) 0.048(6) 0.012(5) 0.022(5) 0.017(5)
C(34) 0.048(5) 0.049(5) 0.045(5) 0.012(4) 0.017(4) 0.004(4)
C(35) 0.078(9) 0.14(1) 0.10(1) 0.005(9) 0.029(8) -0.029(10)
C(36) 0.12(1) 0.14(2) 0.19(2) 0.00(1) 0.03(1) -0.07(1)
C(37) 0.096(9) 0.065(7) 0.071(8) 0.005(6) 0.026(7) -0.007(6)
C(38) 0.12(1) 0.099(10) 0.098(10) 0.010(8) 0.037(9) -0.030(8)
C(39) 0.13(1) 0.09(1) 0.10(1) -0.012(10) 0.04(1) 0.008(9)
C(40) 0.18(2) 0.13(1) 0.09(1) -0.01(1) 0.02(1) 0.01(1)
C(41) 0.18(2) 0.10(1) 0.09(1) 0.03(1) 0.03(1) 0.027(9)
C(42) 0.15(2) 0.17(2) 0.15(2) -0.01(1) -0.02(1) 0.03(1)

loop_
_atom_site_label
_atom_site_fract_x
_atom_site_fract_y
_atom_site_fract_z
_atom_site_U_iso_or_equiv
_atom_site_thermal_displace_type
_atom_site_occupancy
_atom_site_calc_attached_atom
Pt(1) 0.14896(2) 0.04019(1) 0.46275(2) 0.03742(9) Uani 1 ?
Pt(2) 0.37549(2) 0.01927(1) 0.47747(2) 0.03640(9) Uani 1 ?
S(1) 0.2007(2) 0.13960(9) 0.4864(1) 0.0451(6) Uani 1 ?
S(2) 0.4100(2) 0.08750(10) 0.5857(1) 0.0451(6) Uani 1 ?
P(1) -0.0872(3) 0.2335(1) 0.2563(2) 0.076(1) Uani 1 ?
P(2) 0.2216(3) 0.0209(2) -0.0154(2) 0.085(1) Uani 1 ?
F(1) -0.1471(5) 0.2576(3) 0.1662(4) 0.097(2) Uani 1 ?
F(2) -0.0952(6) 0.1667(3) 0.2209(5) 0.110(3) Uani 1 ?
F(3) 0.0167(5) 0.2431(3) 0.2373(5) 0.114(3) Uani 1 ?
F(4) -0.0274(6) 0.2087(3) 0.3453(4) 0.121(3) Uani 1 ?
F(5) -0.0801(7) 0.3006(3) 0.2903(5) 0.123(3) Uani 1 ?
F(6) -0.1906(6) 0.2230(4) 0.2749(5) 0.124(3) Uani 1 ?
F(7) 0.170(1) -0.0356(6) -0.0715(8) 0.151(4) Uani 0.8 ?
F(7') 0.252(2) -0.028(1) -0.071(2) 0.150(9) Uani 0.4 ?
F(8) 0.325(2) 0.001(1) -0.031(2) 0.144(8) Uani 0.4 ?
F(8') 0.308(2) 0.052(1) -0.042(2) 0.151(9) Uani 0.4 ?
F(9) 0.283(1) -0.0175(6) 0.0598(9) 0.166(5) Uani 0.8 ?
F(10) 0.213(1) 0.0741(7) 0.0454(9) 0.160(5) Uani 0.7 ?
F(10') 0.291(2) 0.0738(9) 0.032(1) 0.147(7) Uani 0.5 ?
F(11) 0.109(1) 0.0202(8) -0.014(1) 0.157(6) Uani 0.6 ?
F(11') 0.205(2) -0.019(1) 0.061(1) 0.141(8) Uani 0.4 ?
F(12) 0.155(1) 0.0627(7) -0.0908(9) 0.149(5) Uani 0.7 ?
F(12') 0.219(2) 0.0557(10) -0.095(1) 0.080(6) Uani 0.3 ?
N(1) 0.1144(5) 0.0413(3) 0.3381(4) 0.044(2) Uani 1 ?
N(2) 0.0946(5) -0.0423(3) 0.4381(4) 0.043(2) Uani 1 ?
N(3) 0.1591(5) 0.0126(3) 0.5784(4) 0.041(2) Uani 1 ?
N(4) 0.3784(5) 0.0760(3) 0.3841(4) 0.045(2) Uani 1 ?
N(5) 0.3479(5) -0.0400(3) 0.3880(4) 0.042(2) Uani 1 ?
N(6) 0.3654(5) -0.0578(3) 0.5404(4) 0.041(2) Uani 1 ?
N(7) 0.1914(7) 0.2725(4) 0.6054(6) 0.075(3) Uani 1 ?
N(8) 0.5035(7) 0.2202(4) 0.7219(6) 0.092(4) Uani 1 ?
N(9) 0.5486(9) 0.0142(7) 0.1899(8) 0.124(5) Uani 1 ?
N(10) 0.2490(10) 0.1638(6) 0.7742(7) 0.119(5) Uani 1 ?
N(11) 0.490(1) 0.2368(6) 0.0002(9) 0.134(6) Uani 1 ?
N(12) 0.754(1) 0.1901(9) -0.051(1) 0.179(8) Uani 1 ?
C(1) 0.3156(6) 0.1427(3) 0.5651(5) 0.036(2) Uani 1 ?
C(2) 0.3325(6) 0.1939(4) 0.6129(5) 0.047(3) Uani 1 ?
C(3) 0.2543(8) 0.2379(4) 0.6086(6) 0.059(3) Uani 1 ?
C(4) 0.4297(8) 0.2075(4) 0.6737(6) 0.061(3) Uani 1 ?
C(5) 0.1250(7) 0.0879(5) 0.2908(6) 0.058(3) Uani 1 ?
C(6) 0.1007(8) 0.0808(6) 0.2061(6) 0.074(4) Uani 1 ?
C(7) 0.0654(8) 0.0265(7) 0.1703(6) 0.080(4) Uani 1 ?
C(8) 0.0528(7) -0.0203(6) 0.2178(6) 0.069(3) Uani 1 ?
C(9) 0.0770(6) -0.0132(4) 0.3030(6) 0.053(3) Uani 1 ?
C(10) 0.0627(6) -0.0603(4) 0.3588(6) 0.052(3) Uani 1 ?
C(11) 0.0212(7) -0.1180(5) 0.3401(6) 0.060(3) Uani 1 ?
C(12) 0.0134(8) -0.1540(5) 0.4031(8) 0.071(4) Uani 1 ?
C(13) 0.0469(7) -0.1351(4) 0.4839(7) 0.058(3) Uani 1 ?
C(14) 0.0884(6) -0.0772(4) 0.5018(6) 0.047(3) Uani 1 ?
C(15) 0.1262(6) -0.0463(4) 0.5806(5) 0.045(3) Uani 1 ?
C(16) 0.1280(7) -0.0728(4) 0.6543(6) 0.053(3) Uani 1 ?
C(17) 0.1659(8) -0.0402(5) 0.7269(6) 0.061(3) Uani 1 ?
C(18) 0.1973(7) 0.0182(4) 0.7246(5) 0.056(3) Uani 1 ?
C(19) 0.1934(7) 0.0437(4) 0.6492(5) 0.047(3) Uani 1 ?
C(20) 0.3950(7) 0.1357(4) 0.3874(6) 0.052(3) Uani 1 ?
C(21) 0.3940(8) 0.1693(4) 0.3183(7) 0.065(3) Uani 1 ?
C(22) 0.3749(8) 0.1395(5) 0.2448(7) 0.070(4) Uani 1 ?
C(23) 0.3600(7) 0.0780(5) 0.2408(5) 0.058(3) Uani 1 ?
C(24) 0.3611(6) 0.0460(4) 0.3109(5) 0.048(3) Uani 1 ?
C(25) 0.3441(6) -0.0195(4) 0.3124(5) 0.045(2) Uani 1 ?
C(26) 0.3237(7) -0.0612(5) 0.2484(5) 0.059(3) Uani 1 ?
C(27) 0.3085(7) -0.1203(5) 0.2630(6) 0.066(3) Uani 1 ?
C(28) 0.3126(7) -0.1405(4) 0.3413(6) 0.059(3) Uani 1 ?
C(29) 0.3324(6) -0.0989(4) 0.4044(5) 0.043(2) Uani 1 ?
C(30) 0.3409(6) -0.1086(4) 0.4926(5) 0.044(2) Uani 1 ?
C(31) 0.3264(7) -0.1634(4) 0.5234(6) 0.057(3) Uani 1 ?
C(32) 0.3382(8) -0.1688(5) 0.6063(7) 0.070(4) Uani 1 ?
C(33) 0.3630(8) -0.1181(5) 0.6548(6) 0.060(3) Uani 1 ?
C(34) 0.3761(6) -0.0636(4) 0.6210(5) 0.047(3) Uani 1 ?
C(35) 0.534(1) -0.0296(8) 0.1558(9) 0.106(6) Uani 1 ?
C(36) 0.513(1) -0.0861(8) 0.113(1) 0.157(8) Uani 1 ?
C(37) 0.2335(9) 0.1820(5) 0.8283(8) 0.077(4) Uani 1 ?
C(38) 0.217(1) 0.2051(6) 0.9015(8) 0.104(5) Uani 1 ?
C(39) 0.541(1) 0.2047(7) 0.0408(10) 0.107(6) Uani 1 ?
C(40) 0.609(1) 0.1609(8) 0.0966(9) 0.140(7) Uani 1 ?
C(41) 0.838(2) 0.1777(8) -0.027(1) 0.123(7) Uani 1 ?
C(42) 0.937(2) 0.1577(10) -0.001(1) 0.172(9) Uani 1 ?
H(23) 0.2753 0.2315 0.9315 0.1357 Uani 1 ?
H(24) 0.1578 0.2266 0.8930 0.1357 Uani 1 ?
H(25) 0.2197 0.1718 0.9403 0.1357 Uani 1 ?
H(26) 0.5735 0.1357 0.1203 0.1799 Uani 1 ?
H(27) 0.6459 0.1386 0.0668 0.1799 Uani 1 ?
H(28) 0.6599 0.1838 0.1391 0.1799 Uani 1 ?
H(29) 0.9444 0.1230 0.0337 0.1946 Uani 1 ?
H(30) 0.9592 0.1467 -0.0472 0.1946 Uani 1 ?
H(31) 0.9821 0.1889 0.0290 0.1946 Uani 1 ?
H(32) 0.4422 -0.0977 0.1031 0.1789 Uani 1 ?
H(33) 0.5143 -0.0780 0.0539 0.1789 Uani 1 ?
H(34) 0.5562 -0.1167 0.1331 0.1789 Uani 1 ?
H(35) 0.1034 -0.1128 0.6548 0.0657 Uani 1 ?
H(36) 0.1692 -0.0583 0.7787 0.0718 Uani 1 ?
H(37) 0.2211 0.0412 0.7734 0.0683 Uani 1 ?
H(38) 0.2164 0.0845 0.6479 0.0557 Uani 1 ?
H(39) 0.4082 0.1559 0.4387 0.0628 Uani 1 ?
H(40) 0.4062 0.2116 0.3220 0.0791 Uani 1 ?
H(41) 0.3728 0.1619 0.1961 0.0836 Uani 1 ?
H(42) 0.3479 0.0575 0.1900 0.0698 Uani 1 ?
H(43) 0.3193 -0.0480 0.1941 0.0710 Uani 1 ?
H(44) 0.2956 -0.1484 0.2185 0.0794 Uani 1 ?
H(45) 0.3027 -0.1823 0.3508 0.0698 Uani 1 ?
H(46) 0.3076 -0.1975 0.4879 0.0686 Uani 1 ?
H(47) 0.3287 -0.2073 0.6292 0.0835 Uani 1 ?
H(48) 0.3728 -0.1206 0.7114 0.0735 Uani 1 ?
H(49) 0.3922 -0.0289 0.6554 0.0560 Uani 1 ?
H(50) 0.1498 0.1259 0.3145 0.0697 Uani 1 ?
H(51) 0.1075 0.1133 0.1732 0.0918 Uani 1 ?
H(52) 0.0500 0.0213 0.1117 0.0923 Uani 1 ?
H(53) 0.0280 -0.0577 0.1926 0.0824 Uani 1 ?
H(54) -0.0008 -0.1322 0.2845 0.0709 Uani 1 ?
H(55) -0.0170 -0.1933 0.3904 0.0837 Uani 1 ?
H(56) 0.0417 -0.1612 0.5264 0.0702 Uani 1 ?

loop_
_atom_type_symbol
_atom_type_oxidation_number
_atom_type_number_in_cell
_atom_type_scat_dispersion_real
_atom_type_scat_dispersion_imag
_atom_type_scat_source
C 0 168 0.003 0.002 'International Tables'
H 0 136 0.000 0.000 'International Tables'
N 0 48 0.006 0.003 'International Tables'
F 0 48 0.017 0.010 'International Tables'
P 0 8 0.102 0.094 'International Tables'
S 0 8 0.125 0.123 'International Tables'
Pt 0 8 -1.703 8.390 'International Tables'

loop_
_geom_angle_atom_site_label_1
_geom_angle_atom_site_label_2
_geom_angle_atom_site_label_3
_geom_angle
_geom_angle_site_symmetry_1
_geom_angle_site_symmetry_2
_geom_angle_site_symmetry_3
_geom_angle_publ_flag
Pt(2) Pt(1) S(1) 82.93(5) ? ? ? yes
Pt(2) Pt(1) N(1) 89.4(2) ? ? ? yes
Pt(2) Pt(1) N(2) 100.9(2) ? ? ? yes
Pt(2) Pt(1) N(3) 96.5(2) ? ? ? yes
S(1) Pt(1) N(1) 97.6(2) ? ? ? yes
S(1) Pt(1) N(2) 175.7(2) ? ? ? yes
S(1) Pt(1) N(3) 100.9(2) ? ? ? yes
N(1) Pt(1) N(2) 80.6(3) ? ? ? yes
N(1) Pt(1) N(3) 161.1(3) ? ? ? yes
N(2) Pt(1) N(3) 80.7(3) ? ? ? yes
Pt(1) Pt(2) S(2) 85.40(5) ? ? ? yes
Pt(1) Pt(2) N(4) 96.3(2) ? ? ? yes
Pt(1) Pt(2) N(5) 95.2(2) ? ? ? yes
Pt(1) Pt(2) N(6) 86.2(2) ? ? ? yes
S(2) Pt(2) N(4) 100.4(2) ? ? ? yes
S(2) Pt(2) N(5) 178.6(2) ? ? ? yes
S(2) Pt(2) N(6) 98.5(2) ? ? ? yes
N(4) Pt(2) N(5) 80.9(3) ? ? ? yes
N(4) Pt(2) N(6) 161.1(3) ? ? ? yes
N(5) Pt(2) N(6) 80.2(3) ? ? ? yes
Pt(1) S(1) C(1) 109.5(3) ? ? ? yes
Pt(2) S(2) C(1) 109.7(3) ? ? ? yes
F(1) P(1) F(2) 89.2(4) ? ? ? yes
F(1) P(1) F(3) 89.3(4) ? ? ? yes
F(1) P(1) F(4) 179.2(5) ? ? ? yes
F(1) P(1) F(5) 89.9(4) ? ? ? yes
F(1) P(1) F(6) 90.8(4) ? ? ? yes
F(2) P(1) F(3) 90.3(4) ? ? ? yes
F(2) P(1) F(4) 90.1(4) ? ? ? yes
F(2) P(1) F(5) 179.1(5) ? ? ? yes
F(2) P(1) F(6) 88.9(4) ? ? ? yes
F(3) P(1) F(4) 90.5(4) ? ? ? yes
F(3) P(1) F(5) 89.6(5) ? ? ? yes
F(3) P(1) F(6) 179.3(5) ? ? ? yes
F(4) P(1) F(5) 90.8(4) ? ? ? yes
F(4) P(1) F(6) 89.4(4) ? ? ? yes
F(5) P(1) F(6) 91.1(5) ? ? ? yes
F(7) P(2) F(7') 42(1) ? ? ? yes
F(7) P(2) F(8) 86(1) ? ? ? yes
F(7) P(2) F(8') 114(1) ? ? ? yes
F(7) P(2) F(9) 95.8(7) ? ? ? yes
F(7) P(2) F(10) 148.6(8) ? ? ? yes
F(7) P(2) F(10') 168.0(10) ? ? ? yes
F(7) P(2) F(11) 74.9(8) ? ? ? yes
F(7) P(2) F(11') 85.2(9) ? ? ? yes
F(7) P(2) F(12) 85.8(7) ? ? ? yes
F(7) P(2) F(12') 88.4(9) ? ? ? yes
F(7') P(2) F(8) 44(1) ? ? ? yes
F(7') P(2) F(8') 75(1) ? ? ? yes
F(7') P(2) F(9) 87(1) ? ? ? yes
F(7') P(2) F(10) 169(1) ? ? ? yes
F(7') P(2) F(10') 126(1) ? ? ? yes
F(7') P(2) F(11) 116(1) ? ? ? yes
F(7') P(2) F(11') 103(1) ? ? ? yes
F(7') P(2) F(12) 95(1) ? ? ? yes
F(7') P(2) F(12') 75(1) ? ? ? yes
F(8) P(2) F(8') 42(1) ? ? ? yes
F(8) P(2) F(9) 72(1) ? ? ? yes
F(8) P(2) F(10) 124(1) ? ? ? yes
F(8) P(2) F(10') 81(1) ? ? ? yes
F(8) P(2) F(11) 161(1) ? ? ? yes
F(8) P(2) F(11') 109(1) ? ? ? yes
F(8) P(2) F(12) 109(1) ? ? ? yes
F(8) P(2) F(12') 76(1) ? ? ? yes
F(8') P(2) F(9) 102(1) ? ? ? yes
F(8') P(2) F(10) 94(1) ? ? ? yes
F(8') P(2) F(10') 54(1) ? ? ? yes
F(8') P(2) F(11) 149(1) ? ? ? yes
F(8') P(2) F(11') 140(1) ? ? ? yes
F(8') P(2) F(12) 79(1) ? ? ? yes
F(8') P(2) F(12') 48(1) ? ? ? yes
F(9) P(2) F(10) 89.5(7) ? ? ? yes
F(9) P(2) F(10') 83.4(9) ? ? ? yes
F(9) P(2) F(11) 105.7(8) ? ? ? yes
F(9) P(2) F(11') 39.0(9) ? ? ? yes
F(9) P(2) F(12) 176.9(8) ? ? ? yes
F(9) P(2) F(12') 148(1) ? ? ? yes
F(10) P(2) F(10') 43.4(8) ? ? ? yes
F(10) P(2) F(11) 73.9(8) ? ? ? yes
F(10) P(2) F(11') 79.6(10) ? ? ? yes
F(10) P(2) F(12) 87.9(8) ? ? ? yes
F(10) P(2) F(12') 103.0(10) ? ? ? yes
F(10') P(2) F(11) 116.9(10) ? ? ? yes
F(10') P(2) F(11') 101(1) ? ? ? yes
F(10') P(2) F(12) 95.7(9) ? ? ? yes
F(10') P(2) F(12') 86(1) ? ? ? yes
F(11) P(2) F(11') 66.7(10) ? ? ? yes
F(11) P(2) F(12) 72.1(8) ? ? ? yes
F(11) P(2) F(12') 105(1) ? ? ? yes
F(11') P(2) F(12) 138(1) ? ? ? yes
F(11') P(2) F(12') 170(1) ? ? ? yes
F(12) P(2) F(12') 33.8(9) ? ? ? yes
P(2) F(7) F(7') 67(1) ? ? ? yes
P(2) F(7') F(7) 70(1) ? ? ? yes
P(2) F(7') F(8) 68(1) ? ? ? yes
F(7) F(7') F(8) 137(3) ? ? ? yes
P(2) F(8) F(7') 66(1) ? ? ? yes
P(2) F(8) F(8') 66(1) ? ? ? yes
F(7') F(8) F(8') 109(3) ? ? ? yes
P(2) F(8') F(8) 70(1) ? ? ? yes
P(2) F(8') F(10') 63(1) ? ? ? yes
P(2) F(8') F(12') 65(1) ? ? ? yes
F(8) F(8') F(10') 105(2) ? ? ? yes
F(8) F(8') F(12') 106(2) ? ? ? yes
F(10') F(8') F(12') 103(2) ? ? ? yes
P(2) F(9) F(11') 75(1) ? ? ? yes
P(2) F(10) F(10') 67(1) ? ? ? yes
P(2) F(10') F(8') 62(1) ? ? ? yes
P(2) F(10') F(10) 69(1) ? ? ? yes
F(8') F(10') F(10) 125(2) ? ? ? yes
P(2) F(11') F(9) 65(1) ? ? ? yes
P(2) F(12) F(12') 69(1) ? ? ? yes
P(2) F(12') F(8') 65(1) ? ? ? yes
P(2) F(12') F(12) 76(1) ? ? ? yes
F(8') F(12') F(12) 132(2) ? ? ? yes
Pt(1) N(1) C(5) 127.4(6) ? ? ? yes
Pt(1) N(1) C(9) 112.5(6) ? ? ? yes
C(5) N(1) C(9) 120.1(8) ? ? ? yes
Pt(1) N(2) C(10) 118.1(6) ? ? ? yes
Pt(1) N(2) C(14) 117.9(6) ? ? ? yes
C(10) N(2) C(14) 124.0(8) ? ? ? yes
Pt(1) N(3) C(15) 112.6(5) ? ? ? yes
Pt(1) N(3) C(19) 128.7(6) ? ? ? yes
C(15) N(3) C(19) 118.7(7) ? ? ? yes
Pt(2) N(4) C(20) 128.1(6) ? ? ? yes
Pt(2) N(4) C(24) 112.4(5) ? ? ? yes
C(20) N(4) C(24) 119.5(8) ? ? ? yes
Pt(2) N(5) C(25) 117.7(6) ? ? ? yes
Pt(2) N(5) C(29) 118.7(6) ? ? ? yes
C(25) N(5) C(29) 123.7(7) ? ? ? yes
Pt(2) N(6) C(30) 114.2(5) ? ? ? yes
Pt(2) N(6) C(34) 128.0(6) ? ? ? yes
C(30) N(6) C(34) 117.8(7) ? ? ? yes
S(1) C(1) S(2) 125.2(4) ? ? ? yes
S(1) C(1) C(2) 116.2(6) ? ? ? yes
S(2) C(1) C(2) 118.5(6) ? ? ? yes
C(1) C(2) C(3) 122.7(8) ? ? ? yes
C(1) C(2) C(4) 123.2(8) ? ? ? yes
C(3) C(2) C(4) 114.1(8) ? ? ? yes
N(7) C(3) C(2) 179(1) ? ? ? yes
N(8) C(4) C(2) 177(1) ? ? ? yes
N(1) C(5) C(6) 120.5(10) ? ? ? yes
N(1) C(5) H(50) 120.6 ? ? ? no
C(6) C(5) H(50) 118.9 ? ? ? no
C(5) C(6) C(7) 120(1) ? ? ? yes
C(5) C(6) H(51) 120.4 ? ? ? no
C(7) C(6) H(51) 119.4 ? ? ? no
C(6) C(7) C(8) 119.6(9) ? ? ? yes
C(6) C(7) H(52) 120.1 ? ? ? no
C(8) C(7) H(52) 120.3 ? ? ? no
C(7) C(8) C(9) 120(1) ? ? ? yes
C(7) C(8) H(53) 119.1 ? ? ? no
C(9) C(8) H(53) 120.6 ? ? ? no
N(1) C(9) C(8) 119.4(9) ? ? ? yes
N(1) C(9) C(10) 116.3(8) ? ? ? yes
C(8) C(9) C(10) 124.3(9) ? ? ? yes
N(2) C(10) C(9) 112.4(8) ? ? ? yes
N(2) C(10) C(11) 118.9(9) ? ? ? yes
C(9) C(10) C(11) 128.8(9) ? ? ? yes
C(10) C(11) C(12) 118.3(9) ? ? ? yes
C(10) C(11) H(54) 120.5 ? ? ? no
C(12) C(11) H(54) 121.2 ? ? ? no
C(11) C(12) C(13) 122.2(9) ? ? ? yes
C(11) C(12) H(55) 118.7 ? ? ? no
C(13) C(12) H(55) 119.1 ? ? ? no
C(12) C(13) C(14) 118.9(9) ? ? ? yes
C(12) C(13) H(56) 120.4 ? ? ? no
C(14) C(13) H(56) 120.7 ? ? ? no
N(2) C(14) C(13) 117.8(8) ? ? ? yes
N(2) C(14) C(15) 112.6(7) ? ? ? yes
C(13) C(14) C(15) 129.6(9) ? ? ? yes
N(3) C(15) C(14) 116.2(8) ? ? ? yes
N(3) C(15) C(16) 120.7(8) ? ? ? yes
C(14) C(15) C(16) 123.1(8) ? ? ? yes
C(15) C(16) C(17) 119.5(8) ? ? ? yes
C(15) C(16) H(35) 119.9 ? ? ? no
C(17) C(16) H(35) 120.6 ? ? ? no
C(16) C(17) C(18) 119.8(9) ? ? ? yes
C(16) C(17) H(36) 120.6 ? ? ? no
C(18) C(17) H(36) 119.6 ? ? ? no
C(17) C(18) C(19) 119.1(9) ? ? ? yes
C(17) C(18) H(37) 120.4 ? ? ? no
C(19) C(18) H(37) 120.4 ? ? ? no
N(3) C(19) C(18) 122.1(8) ? ? ? yes
N(3) C(19) H(38) 119.0 ? ? ? no
C(18) C(19) H(38) 118.8 ? ? ? no
N(4) C(20) C(21) 122.2(9) ? ? ? yes
N(4) C(20) H(39) 118.7 ? ? ? no
C(21) C(20) H(39) 119.0 ? ? ? no
C(20) C(21) C(22) 118.2(9) ? ? ? yes
C(20) C(21) H(40) 120.9 ? ? ? no
C(22) C(21) H(40) 120.9 ? ? ? no
C(21) C(22) C(23) 120.3(9) ? ? ? yes
C(21) C(22) H(41) 119.7 ? ? ? no
C(23) C(22) H(41) 120.1 ? ? ? no
C(22) C(23) C(24) 119.9(9) ? ? ? yes
C(22) C(23) H(42) 119.9 ? ? ? no
C(24) C(23) H(42) 120.3 ? ? ? no
N(4) C(24) C(23) 119.9(8) ? ? ? yes
N(4) C(24) C(25) 116.2(8) ? ? ? yes
C(23) C(24) C(25) 123.9(9) ? ? ? yes
N(5) C(25) C(24) 112.8(7) ? ? ? yes
N(5) C(25) C(26) 118.0(8) ? ? ? yes
C(24) C(25) C(26) 129.3(9) ? ? ? yes
C(25) C(26) C(27) 119.8(9) ? ? ? yes
C(25) C(26) H(43) 120.1 ? ? ? no
C(27) C(26) H(43) 120.2 ? ? ? no
C(26) C(27) C(28) 121.3(9) ? ? ? yes
C(26) C(27) H(44) 118.5 ? ? ? no
C(28) C(27) H(44) 120.1 ? ? ? no
C(27) C(28) C(29) 118.6(9) ? ? ? yes
C(27) C(28) H(45) 120.4 ? ? ? no
C(29) C(28) H(45) 121.0 ? ? ? no
N(5) C(29) C(28) 118.7(8) ? ? ? yes
N(5) C(29) C(30) 112.2(7) ? ? ? yes
C(28) C(29) C(30) 129.1(9) ? ? ? yes
N(6) C(30) C(29) 114.7(7) ? ? ? yes
N(6) C(30) C(31) 122.3(8) ? ? ? yes
C(29) C(30) C(31) 123.0(8) ? ? ? yes
C(30) C(31) C(32) 119.4(9) ? ? ? yes
C(30) C(31) H(46) 119.9 ? ? ? no
C(32) C(31) H(46) 120.7 ? ? ? no
C(31) C(32) C(33) 118.6(9) ? ? ? yes
C(31) C(32) H(47) 120.6 ? ? ? no
C(33) C(32) H(47) 120.8 ? ? ? no
C(32) C(33) C(34) 120.0(9) ? ? ? yes
C(32) C(33) H(48) 120.4 ? ? ? no
C(34) C(33) H(48) 119.6 ? ? ? no
N(6) C(34) C(33) 121.9(8) ? ? ? yes
N(6) C(34) H(49) 119.4 ? ? ? no
C(33) C(34) H(49) 118.7 ? ? ? no
N(9) C(35) C(36) 178(1) ? ? ? yes
C(35) C(36) H(32) 110.8 ? ? ? no
C(35) C(36) H(33) 106.8 ? ? ? no
C(35) C(36) H(34) 116.8 ? ? ? no
H(32) C(36) H(33) 101.6 ? ? ? no
H(32) C(36) H(34) 112.5 ? ? ? no
H(33) C(36) H(34) 107.0 ? ? ? no
N(10) C(37) C(38) 177(1) ? ? ? yes
C(37) C(38) H(23) 109.3 ? ? ? no
C(37) C(38) H(24) 114.9 ? ? ? no
C(37) C(38) H(25) 110.0 ? ? ? no
H(23) C(38) H(24) 108.6 ? ? ? no
H(23) C(38) H(25) 103.3 ? ? ? no
H(24) C(38) H(25) 110.1 ? ? ? no
N(11) C(39) C(40) 179(2) ? ? ? yes
C(39) C(40) H(26) 111.0 ? ? ? no
C(39) C(40) H(27) 109.1 ? ? ? no
C(39) C(40) H(28) 108.1 ? ? ? no
H(26) C(40) H(27) 111.8 ? ? ? no
H(26) C(40) H(28) 109.9 ? ? ? no
H(27) C(40) H(28) 106.9 ? ? ? no
N(12) C(41) C(42) 175(2) ? ? ? yes
C(41) C(42) H(29) 111.3 ? ? ? no
C(41) C(42) H(30) 109.8 ? ? ? no
C(41) C(42) H(31) 110.9 ? ? ? no
H(29) C(42) H(30) 108.1 ? ? ? no
H(29) C(42) H(31) 109.1 ? ? ? no
H(30) C(42) H(31) 107.6 ? ? ? no

loop_
_geom_bond_atom_site_label_1
_geom_bond_atom_site_label_2
_geom_bond_distance
_geom_bond_site_symmetry_1
_geom_bond_site_symmetry_2
_geom_bond_publ_flag
Pt(1) Pt(2) 3.0882(8) ? ? yes
Pt(1) S(1) 2.297(2) ? ? yes
Pt(1) N(1) 2.035(7) ? ? yes
Pt(1) N(2) 1.959(7) ? ? yes
Pt(1) N(3) 2.031(7) ? ? yes
Pt(2) S(2) 2.315(2) ? ? yes
Pt(2) N(4) 2.037(7) ? ? yes
Pt(2) N(5) 1.956(7) ? ? yes
Pt(2) N(6) 2.037(7) ? ? yes
S(1) C(1) 1.733(8) ? ? yes
S(2) C(1) 1.735(8) ? ? yes
P(1) F(1) 1.595(7) ? ? yes
P(1) F(2) 1.580(7) ? ? yes
P(1) F(3) 1.578(7) ? ? yes
P(1) F(4) 1.586(7) ? ? yes
P(1) F(5) 1.581(8) ? ? yes
P(1) F(6) 1.570(7) ? ? yes
P(2) F(7) 1.60(1) ? ? yes
P(2) F(7') 1.57(3) ? ? yes
P(2) F(8) 1.59(3) ? ? yes
P(2) F(8') 1.55(3) ? ? yes
P(2) F(9) 1.55(1) ? ? yes
P(2) F(10) 1.60(2) ? ? yes
P(2) F(10') 1.57(2) ? ? yes
P(2) F(11) 1.55(2) ? ? yes
P(2) F(11') 1.65(2) ? ? yes
P(2) F(12) 1.62(1) ? ? yes
P(2) F(12') 1.56(2) ? ? yes
F(7) F(7') 1.14(3) ? ? yes
F(7') F(8) 1.20(3) ? ? yes
F(8) F(8') 1.15(3) ? ? yes
F(8') F(10') 1.44(3) ? ? yes
F(8') F(12') 1.28(3) ? ? yes
F(9) F(11') 1.07(2) ? ? yes
F(10) F(10') 1.17(2) ? ? yes
F(12) F(12') 0.93(2) ? ? yes
N(1) C(5) 1.34(1) ? ? yes
N(1) C(9) 1.37(1) ? ? yes
N(2) C(10) 1.35(1) ? ? yes
N(2) C(14) 1.36(1) ? ? yes
N(3) C(15) 1.38(1) ? ? yes
N(3) C(19) 1.343(10) ? ? yes
N(4) C(20) 1.33(1) ? ? yes
N(4) C(24) 1.37(1) ? ? yes
N(5) C(25) 1.36(1) ? ? yes
N(5) C(29) 1.36(1) ? ? yes
N(6) C(30) 1.36(1) ? ? yes
N(6) C(34) 1.345(10) ? ? yes
N(7) C(3) 1.14(1) ? ? yes
N(8) C(4) 1.13(1) ? ? yes
N(9) C(35) 1.11(2) ? ? yes
N(10) C(37) 1.09(1) ? ? yes
N(11) C(39) 1.08(2) ? ? yes
N(12) C(41) 1.14(2) ? ? yes
C(1) C(2) 1.37(1) ? ? yes
C(2) C(3) 1.43(1) ? ? yes
C(2) C(4) 1.45(1) ? ? yes
C(5) C(6) 1.39(1) ? ? yes
C(5) H(50) 0.945 ? ? no
C(6) C(7) 1.36(2) ? ? yes
C(6) H(51) 0.932 ? ? no
C(7) C(8) 1.36(2) ? ? yes
C(7) H(52) 0.964 ? ? no
C(8) C(9) 1.40(1) ? ? yes
C(8) H(53) 0.942 ? ? no
C(9) C(10) 1.46(1) ? ? yes
C(10) C(11) 1.39(1) ? ? yes
C(11) C(12) 1.37(1) ? ? yes
C(11) H(54) 0.956 ? ? no
C(12) C(13) 1.38(1) ? ? yes
C(12) H(55) 0.957 ? ? no
C(13) C(14) 1.39(1) ? ? yes
C(13) H(56) 0.946 ? ? no
C(14) C(15) 1.45(1) ? ? yes
C(15) C(16) 1.38(1) ? ? yes
C(16) C(17) 1.39(1) ? ? yes
C(16) H(35) 0.943 ? ? no
C(17) C(18) 1.36(1) ? ? yes
C(17) H(36) 0.958 ? ? no
C(18) C(19) 1.39(1) ? ? yes
C(18) H(37) 0.943 ? ? no
C(19) H(38) 0.955 ? ? no
C(20) C(21) 1.39(1) ? ? yes
C(20) H(39) 0.949 ? ? no
C(21) C(22) 1.37(1) ? ? yes
C(21) H(40) 0.943 ? ? no
C(22) C(23) 1.37(1) ? ? yes
C(22) H(41) 0.961 ? ? no
C(23) C(24) 1.39(1) ? ? yes
C(23) H(42) 0.946 ? ? no
C(24) C(25) 1.46(1) ? ? yes
C(25) C(26) 1.39(1) ? ? yes
C(26) C(27) 1.35(1) ? ? yes
C(26) H(43) 0.958 ? ? no
C(27) C(28) 1.40(1) ? ? yes
C(27) H(44) 0.952 ? ? no
C(28) C(29) 1.38(1) ? ? yes
C(28) H(45) 0.950 ? ? no
C(29) C(30) 1.49(1) ? ? yes
C(30) C(31) 1.36(1) ? ? yes
C(31) C(32) 1.38(1) ? ? yes
C(31) H(46) 0.948 ? ? no
C(32) C(33) 1.37(1) ? ? yes
C(32) H(47) 0.958 ? ? no
C(33) C(34) 1.37(1) ? ? yes
C(33) H(48) 0.937 ? ? no
C(34) H(49) 0.947 ? ? no
C(35) C(36) 1.43(2) ? ? yes
C(36) H(32) 0.970 ? ? no
C(36) H(33) 1.032 ? ? no
C(36) H(34) 0.896 ? ? no
C(37) C(38) 1.43(2) ? ? yes
C(38) H(23) 0.997 ? ? no
C(38) H(24) 0.912 ? ? no
C(38) H(25) 0.980 ? ? no
C(39) C(40) 1.47(2) ? ? yes
C(40) H(26) 0.918 ? ? no
C(40) H(27) 0.955 ? ? no
C(40) H(28) 0.976 ? ? no
C(41) C(42) 1.37(2) ? ? yes
C(42) H(29) 0.949 ? ? no
C(42) H(30) 0.967 ? ? no
C(42) H(31) 0.956 ? ? no
